data_2004398
loop_
_publ_author_name
'Toda, F.'
'Tanaka, K.'
'Stein, Z.'
'Goldberg, I.'

_publ_section_title
;
 Conformation of Acyclic Derivatives of
 1,1,4,4-Tetraphenyl-1,3-butadiene
;
_journal_issue 1
_journal_name_full 'Acta Crystallographica Section C'
_journal_page_first 118
_journal_page_last 122
_journal_paper_doi 10.1107/S0108270195011358
_journal_volume 52
_journal_year 1996
_chemical_formula_moiety 'C32 H26 O4'
_chemical_formula_sum 'C32 H26 O4'
_chemical_formula_weight 474.55
_chemical_melting_point 437
_chemical_name_systematic
;
 dimethyl 2,3-bis(diphenylmethylene)-1,4-butanedicarboxylate
                               or
 2,3-di(methyl carboxylate)-1,1,4,4-tetraphenyl-1,3-butadiene
;
_space_group_IT_number 15
_symmetry_cell_setting monoclinic
_symmetry_space_group_name_Hall '-C 2yc'
_symmetry_space_group_name_H-M 'C 1 2/c 1'
_audit_creation_method SHELXL
_cell_angle_alpha 90.00
_cell_angle_beta 102.340(10)
_cell_angle_gamma 90.00
_cell_formula_units_Z 4
_cell_length_a 16.4510(10)
_cell_length_b 9.4810(10)
_cell_length_c 16.5770(10)
_cell_measurement_reflns_used 25
_cell_measurement_temperature 295(2)
_cell_measurement_theta_max 11.09
_cell_measurement_theta_min 8.44
_cell_volume 2525.8(4)
_computing_cell_refinement 'CAD-4 Software'
_computing_data_collection 'CAD-4 Software (Enraf-Nonius, 1989)'
_computing_data_reduction 'CADINT, local program'
_computing_molecular_graphics 'ORTEPII (Johnson, 1976)'
_computing_publication_material 'SHELXL93, PARST (Nardelli, 1983)'
_computing_structure_refinement 'SHELXL93 (Sheldrick, 1993)'
_computing_structure_solution 'SHELXS86 (Sheldrick, 1985)'
_diffrn_ambient_temperature 295(2)
_diffrn_measurement_device 'Enraf-Nonius CAD-4'
_diffrn_measurement_method \w/2\q
_diffrn_radiation_monochromator graphite
_diffrn_radiation_source 'fine-focus sealed tube'
_diffrn_radiation_type MoK\a
_diffrn_radiation_wavelength 0.71073
_diffrn_reflns_av_R_equivalents 0.0122
_diffrn_reflns_av_sigmaI/netI 0.0559
_diffrn_reflns_limit_h_max 19
_diffrn_reflns_limit_h_min -19
_diffrn_reflns_limit_k_max 11
_diffrn_reflns_limit_k_min 0
_diffrn_reflns_limit_l_max 19
_diffrn_reflns_limit_l_min 0
_diffrn_reflns_number 2120
_diffrn_reflns_theta_max 24.95
_diffrn_reflns_theta_min 2.49
_diffrn_standards_decay_% 0
_diffrn_standards_interval_time 60
_diffrn_standards_number 3
_exptl_absorpt_coefficient_mu 0.076
_exptl_absorpt_correction_type none
_exptl_crystal_colour colourless
_exptl_crystal_density_diffrn 1.248
_exptl_crystal_description 'elongated prism'
_exptl_crystal_F_000 1000
_exptl_crystal_size_max 0.40
_exptl_crystal_size_mid 0.25
_exptl_crystal_size_min 0.20
_refine_diff_density_max 0.164
_refine_diff_density_min -0.195
_refine_ls_extinction_method none
_refine_ls_goodness_of_fit_all 1.021
_refine_ls_goodness_of_fit_obs 1.061
_refine_ls_hydrogen_treatment noref
_refine_ls_matrix_type full
_refine_ls_number_parameters 169
_refine_ls_number_reflns 2057
_refine_ls_number_restraints 0
_refine_ls_restrained_S_all 1.021
_refine_ls_restrained_S_obs 1.061
_refine_ls_R_factor_all 0.0616
_refine_ls_R_factor_obs 0.0497
_refine_ls_shift/esd_max -0.032
_refine_ls_shift/esd_mean 0.002
_refine_ls_structure_factor_coef Fsqd
_refine_ls_weighting_scheme
;
calc w = 1/[\s^2^(F~o~^2^) + (0.1000P)^2^]
where P = (F~o~^2^ + 2F~c~^2^)/3
;
_refine_ls_wR_factor_all 0.1551
_refine_ls_wR_factor_obs 0.1436
_reflns_number_observed 1661
_reflns_number_total 2057
_reflns_observed_criterion >2sigma(I)
_cod_data_source_file ka1141.cif
_cod_data_source_block I
_cod_original_cell_volume 2525.8(3)
_cod_original_sg_symbol_H-M 'C 2/c'
_cod_database_code 2004398

loop_
_symmetry_equiv_pos_as_xyz
'x, y, z'
'x, -y, z+1/2'
'x+1/2, y+1/2, z'
'x+1/2, -y+1/2, z+1/2'
'-x, -y, -z'
'-x, y, -z-1/2'
'-x+1/2, -y+1/2, -z'
'-x+1/2, y+1/2, -z-1/2'

loop_
_atom_site_aniso_label
_atom_site_aniso_U_11
_atom_site_aniso_U_22
_atom_site_aniso_U_33
_atom_site_aniso_U_12
_atom_site_aniso_U_13
_atom_site_aniso_U_23
O1 0.0597(9) 0.0451(8) 0.0595(9) -0.0085(7) 0.0074(7) -0.0120(7)
C2 0.076(2) 0.056(2) 0.092(2) -0.0176(13) -0.0029(15) -0.0247(15)
C3 0.0376(10) 0.0425(11) 0.0469(11) 0.0012(8) 0.0003(8) 0.0011(9)
O4 0.0665(10) 0.0676(11) 0.0647(10) -0.0270(8) 0.0109(8) 0.0021(8)
C5 0.0324(9) 0.0391(10) 0.0470(10) 0.0005(8) 0.0037(8) -0.0016(8)
C6 0.0345(10) 0.0405(10) 0.0438(10) 0.0017(8) 0.0082(8) -0.0017(8)
C7 0.0415(10) 0.0372(10) 0.0466(11) 0.0021(8) 0.0050(8) -0.0011(8)
C8 0.0421(11) 0.0472(11) 0.0531(12) 0.0008(9) 0.0020(9) -0.0011(9)
C9 0.0506(13) 0.0562(13) 0.070(2) -0.0007(11) -0.0109(11) -0.0054(11)
C10 0.081(2) 0.0610(15) 0.0566(15) 0.0080(13) -0.0209(12) -0.0072(11)
C11 0.097(2) 0.0604(15) 0.0443(12) 0.0134(14) 0.0102(12) 0.0009(10)
C12 0.0643(14) 0.0516(12) 0.0515(13) 0.0058(11) 0.0142(10) 0.0051(10)
C13 0.0411(11) 0.0437(11) 0.0497(11) -0.0047(8) 0.0097(8) 0.0015(8)
C14 0.0531(13) 0.0487(13) 0.088(2) -0.0028(10) 0.0077(12) 0.0059(12)
C15 0.079(2) 0.0463(14) 0.119(2) -0.0136(13) 0.017(2) 0.0061(14)
C16 0.073(2) 0.064(2) 0.102(2) -0.0340(14) 0.018(2) -0.0034(14)
C17 0.0432(12) 0.092(2) 0.075(2) -0.0198(13) 0.0123(11) -0.0072(14)
C18 0.0420(11) 0.0597(13) 0.0554(12) -0.0034(10) 0.0107(9) -0.0020(10)

loop_
_atom_site_label
_atom_site_occupancy
_atom_site_fract_x
_atom_site_fract_y
_atom_site_fract_z
_atom_site_U_iso_or_equiv
_atom_site_thermal_displace_type
_atom_site_calc_flag
_atom_site_refinement_flags
_atom_site_type_symbol
O1 1 .57351(9) .18824(15) .38818(9) .0556(4) Uani d . O
C2 1 .6306(2) .3022(3) .4180(2) .0780(8) Uani d G C
H2A 1 .6169(14) .337(3) .4689(7) .105(11) Uiso d G H
H2B 1 .6191(15) .3783(18) .3794(11) .122(13) Uiso d G H
H2C 1 .6911(8) .261(3) .4225(15) .129(12) Uiso d G H
C3 1 .57560(11) .1379(2) .31374(12) .0436(5) Uani d . C
O4 1 .61171(10) .1951(2) .26750(10) .0668(5) Uani d . O
C5 1 .52538(11) .0063(2) .29301(11) .0402(5) Uani d . C
C6 1 .52825(11) -.0995(2) .34827(11) .0396(5) Uani d . C
C7 1 .59414(12) -0.1034(2) .42483(12) .0424(5) Uani d . C
C8 1 .67674(12) -.0752(2) .42291(13) .0487(5) Uani d . C
H8 1 .6910 -0.0572 .3725 .050 Uiso calc . H
C9 1 .73764(14) -.0734(3) .4939(2) .0626(6) Uani d . C
H9 1 .7924 -0.0538 .4913 .050 Uiso calc . H
C10 1 .7178(2) -0.1003(3) .5683(2) .0713(7) Uani d . C
H10 1 .7588 -0.0973 .6165 .050 Uiso calc . H
C11 1 .6372(2) -0.1316(3) .57189(14) .0681(7) Uani d . C
H11 1 .6241 -0.1509 .6226 .050 Uiso calc . H
C12 1 .57547(14) -0.1349(2) .50077(13) .0555(6) Uani d . C
H12 1 .5213 -0.1582 .5037 .050 Uiso calc . H
C13 1 .46838(12) -0.2192(2) .33497(12) .0449(5) Uani d . C
C14 1 .49560(14) -0.3569(2) .3512(2) .0645(7) Uani d . C
H14 1 .5520 -0.3746 .3708 .050 Uiso calc . H
C15 1 .4400(2) -0.4678(3) .3387(2) .0821(8) Uani d . C
H15 1 .4595 -0.5596 .3484 .050 Uiso calc . H
C16 1 .3580(2) -0.4445(3) .3125(2) .0797(8) Uani d . C
H16 1 .3211 -0.5201 .3042 .050 Uiso calc . H
C17 1 .32832(14) -0.3083(3) .2981(2) .0703(7) Uani d . C
H17 1 .2715 -0.2922 .2810 .050 Uiso calc . H
C18 1 .38344(13) -0.1963(2) .30897(13) .0523(6) Uani d . C
H18 1 .3634 -0.1048 .2988 .050 Uiso calc . H

loop_
_atom_type_symbol
_atom_type_description
_atom_type_scat_dispersion_real
_atom_type_scat_dispersion_imag
_atom_type_scat_source
C C 0.0033 0.0016 'International Tables Vol C Tables 4.2.6.8 and 6.1.1.4'
H H 0.0000 0.0000 'International Tables Vol C Tables 4.2.6.8 and 6.1.1.4'
O O 0.0106 0.0060 'International Tables Vol C Tables 4.2.6.8 and 6.1.1.4'

loop_
_geom_angle_atom_site_label_1
_geom_angle_atom_site_label_2
_geom_angle_atom_site_label_3
_geom_angle_site_symmetry_1
_geom_angle_site_symmetry_3
_geom_angle
C3 O1 C2 . . 116.2(2)
O4 C3 O1 . . 123.2(2)
O4 C3 C5 . . 123.8(2)
O1 C3 C5 . . 112.9(2)
C6 C5 C5 . 6_656 125.40(13)
C6 C5 C3 . . 121.7(2)
C5 C5 C3 6_656 . 112.88(12)
C5 C6 C7 . . 120.8(2)
C5 C6 C13 . . 122.6(2)
C7 C6 C13 . . 116.6(2)
C12 C7 C8 . . 117.9(2)
C12 C7 C6 . . 121.2(2)
C8 C7 C6 . . 120.9(2)
C9 C8 C7 . . 121.3(2)
C10 C9 C8 . . 120.0(2)
C9 C10 C11 . . 120.0(2)
C10 C11 C12 . . 120.5(2)
C11 C12 C7 . . 120.2(2)
C14 C13 C18 . . 118.0(2)
C14 C13 C6 . . 120.8(2)
C18 C13 C6 . . 121.1(2)
C15 C14 C13 . . 120.8(2)
C16 C15 C14 . . 120.7(2)
C15 C16 C17 . . 120.1(2)
C16 C17 C18 . . 119.8(2)
C17 C18 C13 . . 120.5(2)

loop_
_geom_bond_atom_site_label_1
_geom_bond_atom_site_label_2
_geom_bond_site_symmetry_2
_geom_bond_distance
O1 C3 . 1.330(2)
O1 C2 . 1.447(3)
C3 O4 . 1.195(2)
C3 C5 . 1.496(3)
C5 C6 . 1.352(3)
C5 C5 6_656 1.491(3)
C6 C7 . 1.483(3)
C6 C13 . 1.488(3)
C7 C12 . 1.390(3)
C7 C8 . 1.392(3)
C8 C9 . 1.373(3)
C9 C10 . 1.366(4)
C10 C11 . 1.372(4)
C11 C12 . 1.382(3)
C13 C14 . 1.388(3)
C13 C18 . 1.389(3)
C14 C15 . 1.380(3)
C15 C16 . 1.344(4)
C16 C17 . 1.383(4)
C17 C18 . 1.384(3)
